data_7206753
loop_
_publ_author_name
'Constable, Edwin C.'
'Zhang, Guoqi'
'Housecroft, Catherine E.'
'Zampese, Jennifer A.'

_publ_section_title
;
 Zinc(ii) coordination polymers, metallohexacycles and
 metallocapsules---do we understand self-assembly in metallosupramolecular
 chemistry: algorithms or serendipity?
;
_journal_issue 22
_journal_name_full CrystEngComm
_journal_page_first 6864
_journal_paper_doi 10.1039/c1ce05884c
_journal_volume 13
_journal_year 2011
_chemical_formula_moiety 'C20 H13 Cl I2 N4 Zn, 0.25(H2 O)'
_chemical_formula_sum 'C20 H13.5 Cl I2 N4 O0.25 Zn'
_chemical_formula_weight 668.46
_chemical_name_systematic
;
?
;
_space_group_IT_number 14
_symmetry_cell_setting monoclinic
_symmetry_space_group_name_Hall '-P 2yn'
_symmetry_space_group_name_H-M 'P 1 21/n 1'
_atom_sites_solution_hydrogens geom
_atom_sites_solution_primary direct
_atom_sites_solution_secondary difmap
_audit_creation_method SHELXL-97
_cell_angle_alpha 90.00
_cell_angle_beta 101.277(13)
_cell_angle_gamma 90.00
_cell_formula_units_Z 4
_cell_length_a 9.8708(17)
_cell_length_b 10.5239(11)
_cell_length_c 20.888(4)
_cell_measurement_reflns_used 7528
_cell_measurement_temperature 173(2)
_cell_measurement_theta_max 60.79
_cell_measurement_theta_min 5.53
_cell_volume 2127.9(6)
_computing_cell_refinement 'Stoe IPDS'
_computing_data_collection 'Stoe IPDS'
_computing_data_reduction 'Stoe IPDS'
_computing_molecular_graphics 'Bruker SHELXTL'
_computing_publication_material 'Bruker SHELXTL'
_computing_structure_refinement 'SHELXL-97 (Sheldrick, 1997)'
_computing_structure_solution 'SHELXS-97 (Sheldrick, 1990)'
_diffrn_ambient_temperature 173(2)
_diffrn_measured_fraction_theta_full 0.997
_diffrn_measured_fraction_theta_max 0.997
_diffrn_measurement_device_type 'Stoe IPDS'
_diffrn_measurement_method '\w scans'
_diffrn_radiation_monochromator graphite
_diffrn_radiation_source 'fine-focus sealed tube'
_diffrn_radiation_type MoK\a
_diffrn_radiation_wavelength 0.71073
_diffrn_reflns_av_R_equivalents 0.0823
_diffrn_reflns_av_sigmaI/netI 0.0351
_diffrn_reflns_limit_h_max 11
_diffrn_reflns_limit_h_min -12
_diffrn_reflns_limit_k_max 12
_diffrn_reflns_limit_k_min -12
_diffrn_reflns_limit_l_max 25
_diffrn_reflns_limit_l_min -25
_diffrn_reflns_number 27117
_diffrn_reflns_theta_full 26.00
_diffrn_reflns_theta_max 26.00
_diffrn_reflns_theta_min 2.78
_exptl_absorpt_coefficient_mu 4.196
_exptl_absorpt_correction_T_max 0.9208
_exptl_absorpt_correction_T_min 0.5533
_exptl_absorpt_correction_type multi-scan
_exptl_absorpt_process_details '(Blessing 1951)'
_exptl_crystal_colour colourless
_exptl_crystal_density_diffrn 2.085
_exptl_crystal_density_method 'not measured'
_exptl_crystal_description block
_exptl_crystal_F_000 1264
_exptl_crystal_size_max 0.16
_exptl_crystal_size_mid 0.10
_exptl_crystal_size_min 0.02
_refine_diff_density_max 1.105
_refine_diff_density_min -0.952
_refine_diff_density_rms 0.128
_refine_ls_extinction_method none
_refine_ls_goodness_of_fit_ref 1.099
_refine_ls_hydrogen_treatment constr
_refine_ls_matrix_type full
_refine_ls_number_parameters 262
_refine_ls_number_reflns 4166
_refine_ls_number_restraints 0
_refine_ls_restrained_S_all 1.099
_refine_ls_R_factor_all 0.0382
_refine_ls_R_factor_gt 0.0343
_refine_ls_shift/su_max 0.001
_refine_ls_shift/su_mean 0.000
_refine_ls_structure_factor_coef Fsqd
_refine_ls_weighting_details 'calc w=1/[\s^2^(Fo^2^)+(0.0388P)^2^+4.9419P] where P=(Fo^2^+2Fc^2^)/3'
_refine_ls_weighting_scheme calc
_refine_ls_wR_factor_gt 0.0844
_refine_ls_wR_factor_ref 0.0868
_reflns_number_gt 3840
_reflns_number_total 4166
_reflns_threshold_expression >2sigma(I)
_cod_data_source_file c1ce05884c.txt
_cod_data_source_block gq269
_cod_depositor_comments
;
The following automatic conversions were performed:

'_symmetry_cell_setting' value 'Monoclinic' changed to 'monoclinic'
according to /home/saulius/struct/CIF-dictionaries/cif_core.dic
dictionary named 'cif_core.dic' version 2.4.1 from 2010-06-29.

Automatic conversion script
Id: cif_fix_values 1715 2011-07-08 13:25:40Z adriana 
;
_cod_original_sg_symbol_Hall -P2yn
_cod_original_sg_symbol_H-M P2(1)/n
_cod_database_code 7206753

loop_
_symmetry_equiv_pos_as_xyz
'x, y, z'
'-x+1/2, y+1/2, -z+1/2'
'-x, -y, -z'
'x-1/2, -y-1/2, z-1/2'

loop_
_atom_site_label
_atom_site_type_symbol
_atom_site_fract_x
_atom_site_fract_y
_atom_site_fract_z
_atom_site_U_iso_or_equiv
_atom_site_adp_type
_atom_site_occupancy
_atom_site_symmetry_multiplicity
_atom_site_calc_flag
_atom_site_refinement_flags
Zn1 Zn 0.98698(5) 0.37982(4) 0.18682(2) 0.02429(12) Uani 1 1 d .
I1 I 0.94762(4) 0.14394(3) 0.202874(13) 0.03880(11) Uani 1 1 d .
I2 I 1.19734(3) 0.44161(3) 0.141890(15) 0.03734(10) Uani 1 1 d .
N1 N 0.9835(3) 0.4680(3) 0.27446(16) 0.0249(7) Uani 1 1 d .
N2 N 1.0156(3) 0.7412(3) 0.47632(15) 0.0241(7) Uani 1 1 d .
N3 N 1.3152(4) 1.0368(3) 0.62933(16) 0.0274(7) Uani 1 1 d .
N4 N 0.3598(4) 0.6531(4) 0.5617(2) 0.0347(8) Uani 1 1 d .
Cl1 Cl 0.73272(12) 0.68256(14) 0.66791(5) 0.0427(3) Uani 1 1 d .
C1 C 0.9147(4) 0.4125(4) 0.31596(18) 0.0233(8) Uani 1 1 d .
H1A H 0.8769 0.3303 0.3056 0.028 Uiso 1 1 calc R
C2 C 0.8960(4) 0.4690(4) 0.37296(19) 0.0244(8) Uani 1 1 d .
H2A H 0.8458 0.4266 0.4010 0.029 Uiso 1 1 calc R
C3 C 0.9516(4) 0.5888(4) 0.38901(19) 0.0256(8) Uani 1 1 d .
C4 C 1.0292(5) 0.6436(4) 0.3483(2) 0.0319(9) Uani 1 1 d .
H4A H 1.0728 0.7234 0.3590 0.038 Uiso 1 1 calc R
C5 C 1.0430(5) 0.5814(4) 0.2917(2) 0.0316(9) Uani 1 1 d .
H5A H 1.0965 0.6200 0.2639 0.038 Uiso 1 1 calc R
C6 C 0.9212(4) 0.6570(4) 0.44726(19) 0.0241(8) Uani 1 1 d .
C7 C 0.7979(4) 0.6352(4) 0.46713(19) 0.0261(8) Uani 1 1 d .
H7A H 0.7347 0.5740 0.4452 0.031 Uiso 1 1 calc R
C8 C 0.7665(4) 0.7031(4) 0.51932(18) 0.0235(8) Uani 1 1 d .
C9 C 0.8651(4) 0.7892(4) 0.55002(18) 0.0239(8) Uani 1 1 d .
H9A H 0.8486 0.8373 0.5862 0.029 Uiso 1 1 calc R
C10 C 0.9868(4) 0.8047(4) 0.52791(17) 0.0220(7) Uani 1 1 d .
C11 C 1.3163(5) 0.9932(4) 0.56910(19) 0.0284(8) Uani 1 1 d .
H11A H 1.3938 1.0112 0.5499 0.034 Uiso 1 1 calc R
C12 C 1.2083(4) 0.9227(4) 0.53397(19) 0.0267(8) Uani 1 1 d .
H12A H 1.2111 0.8958 0.4908 0.032 Uiso 1 1 calc R
C13 C 1.0970(4) 0.8916(4) 0.56149(18) 0.0232(8) Uani 1 1 d .
C14 C 1.0938(5) 0.9417(5) 0.6227(2) 0.0378(11) Uani 1 1 d .
H14A H 1.0160 0.9278 0.6423 0.045 Uiso 1 1 calc R
C15 C 1.2036(5) 1.0113(6) 0.6544(2) 0.0416(12) Uani 1 1 d .
H15A H 1.2003 1.0433 0.6966 0.050 Uiso 1 1 calc R
C16 C 0.3831(5) 0.6610(5) 0.5015(2) 0.0361(10) Uani 1 1 d .
H16A H 0.3064 0.6548 0.4662 0.043 Uiso 1 1 calc R
C17 C 0.5130(4) 0.6778(4) 0.4870(2) 0.0303(9) Uani 1 1 d .
H17A H 0.5227 0.6831 0.4428 0.036 Uiso 1 1 calc R
C18 C 0.6293(4) 0.6870(4) 0.53650(19) 0.0250(8) Uani 1 1 d .
C19 C 0.6037(4) 0.6786(4) 0.5996(2) 0.0280(8) Uani 1 1 d .
C20 C 0.4685(5) 0.6617(4) 0.6091(2) 0.0311(9) Uani 1 1 d .
H20A H 0.4543 0.6559 0.6527 0.037 Uiso 1 1 calc R
O1 O 1.000(5) 0.813(3) 0.3087(12) 0.148(16) Uani 0.25 1 d P

loop_
_atom_site_aniso_label
_atom_site_aniso_U_11
_atom_site_aniso_U_22
_atom_site_aniso_U_33
_atom_site_aniso_U_23
_atom_site_aniso_U_13
_atom_site_aniso_U_12
Zn1 0.0297(2) 0.0236(2) 0.0194(2) 0.00181(17) 0.00441(17) 0.00471(18)
I1 0.0645(2) 0.02459(16) 0.02528(15) -0.00185(10) 0.00386(13) -0.00504(13)
I2 0.03965(17) 0.03993(19) 0.03643(17) -0.00070(12) 0.01725(13) -0.00234(12)
N1 0.0282(17) 0.0215(16) 0.0248(16) 0.0004(13) 0.0043(13) 0.0036(13)
N2 0.0270(16) 0.0227(16) 0.0209(15) -0.0014(13) 0.0005(13) 0.0002(13)
N3 0.0311(17) 0.0281(18) 0.0225(16) -0.0044(13) 0.0040(13) -0.0049(14)
N4 0.034(2) 0.032(2) 0.039(2) 0.0072(16) 0.0096(16) 0.0005(16)
Cl1 0.0395(6) 0.0611(8) 0.0241(5) 0.0081(5) -0.0020(4) 0.0011(5)
C1 0.0276(19) 0.0207(18) 0.0209(17) -0.0005(14) 0.0028(15) -0.0022(15)
C2 0.0273(19) 0.0217(19) 0.0234(18) -0.0009(15) 0.0028(15) 0.0016(15)
C3 0.0230(18) 0.028(2) 0.0242(19) -0.0050(16) 0.0017(15) 0.0016(16)
C4 0.033(2) 0.030(2) 0.033(2) -0.0079(17) 0.0072(18) -0.0066(17)
C5 0.037(2) 0.028(2) 0.032(2) -0.0014(17) 0.0112(18) -0.0045(18)
C6 0.0256(19) 0.0222(19) 0.0225(18) -0.0041(15) -0.0001(15) 0.0009(15)
C7 0.029(2) 0.025(2) 0.0220(18) -0.0030(15) -0.0007(15) -0.0009(16)
C8 0.0255(18) 0.0227(19) 0.0204(17) 0.0027(15) -0.0004(14) 0.0049(15)
C9 0.031(2) 0.0194(18) 0.0192(17) -0.0013(14) 0.0005(15) 0.0018(15)
C10 0.0278(18) 0.0173(17) 0.0182(16) 0.0009(14) -0.0021(14) 0.0018(15)
C11 0.035(2) 0.028(2) 0.0218(18) -0.0035(16) 0.0045(16) -0.0080(17)
C12 0.035(2) 0.026(2) 0.0191(18) -0.0027(15) 0.0051(16) -0.0009(17)
C13 0.0305(19) 0.0198(18) 0.0180(17) 0.0013(14) 0.0011(14) 0.0022(15)
C14 0.033(2) 0.058(3) 0.024(2) -0.015(2) 0.0106(18) -0.014(2)
C15 0.036(2) 0.062(3) 0.028(2) -0.020(2) 0.0090(18) -0.013(2)
C16 0.031(2) 0.037(2) 0.038(2) 0.0030(19) 0.0014(18) -0.0010(19)
C17 0.032(2) 0.030(2) 0.028(2) 0.0020(17) 0.0037(16) -0.0018(17)
C18 0.032(2) 0.0163(18) 0.0266(19) 0.0007(15) 0.0068(16) 0.0022(15)
C19 0.036(2) 0.0190(18) 0.0265(19) 0.0024(15) 0.0003(16) 0.0028(16)
C20 0.042(2) 0.024(2) 0.031(2) 0.0037(16) 0.0147(18) 0.0019(17)
O1 0.32(5) 0.075(16) 0.070(15) -0.025(13) 0.08(2) -0.08(2)

loop_
_atom_type_symbol
_atom_type_description
_atom_type_scat_dispersion_real
_atom_type_scat_dispersion_imag
_atom_type_scat_source
C C 0.0033 0.0016 'International Tables Vol C Tables 4.2.6.8 and 6.1.1.4'
H H 0.0000 0.0000 'International Tables Vol C Tables 4.2.6.8 and 6.1.1.4'
N N 0.0061 0.0033 'International Tables Vol C Tables 4.2.6.8 and 6.1.1.4'
Cl Cl 0.1484 0.1585 'International Tables Vol C Tables 4.2.6.8 and 6.1.1.4'
Zn Zn 0.2839 1.4301 'International Tables Vol C Tables 4.2.6.8 and 6.1.1.4'
I I -0.4742 1.8119 'International Tables Vol C Tables 4.2.6.8 and 6.1.1.4'
O O 0.0106 0.0060 'International Tables Vol C Tables 4.2.6.8 and 6.1.1.4'

loop_
_geom_angle_atom_site_label_1
_geom_angle_atom_site_label_2
_geom_angle_atom_site_label_3
_geom_angle
_geom_angle_site_symmetry_1
_geom_angle_site_symmetry_3
N1 Zn1 N3 99.83(13) . 4_575
N1 Zn1 I2 111.86(10) . .
N3 Zn1 I2 108.34(10) 4_575 .
N1 Zn1 I1 107.04(10) . .
N3 Zn1 I1 111.15(10) 4_575 .
I2 Zn1 I1 117.25(2) . .
C1 N1 C5 117.6(4) . .
C1 N1 Zn1 118.6(3) . .
C5 N1 Zn1 123.7(3) . .
C6 N2 C10 117.0(3) . .
C15 N3 C11 117.2(4) . .
C15 N3 Zn1 120.1(3) . 4_676
C11 N3 Zn1 122.2(3) . 4_676
C20 N4 C16 116.3(4) . .
N1 C1 C2 122.9(4) . .
N1 C1 H1A 118.5 . .
C2 C1 H1A 118.5 . .
C1 C2 C3 119.2(4) . .
C1 C2 H2A 120.4 . .
C3 C2 H2A 120.4 . .
C4 C3 C2 118.1(4) . .
C4 C3 C6 121.8(4) . .
C2 C3 C6 120.0(4) . .
C3 C4 C5 119.3(4) . .
C3 C4 H4A 120.3 . .
C5 C4 H4A 120.3 . .
N1 C5 C4 122.6(4) . .
N1 C5 H5A 118.7 . .
C4 C5 H5A 118.7 . .
N2 C6 C7 123.3(4) . .
N2 C6 C3 117.0(4) . .
C7 C6 C3 119.7(3) . .
C6 C7 C8 119.7(4) . .
C6 C7 H7A 120.1 . .
C8 C7 H7A 120.1 . .
C7 C8 C9 117.0(4) . .
C7 C8 C18 119.2(4) . .
C9 C8 C18 123.7(4) . .
C10 C9 C8 120.0(4) . .
C10 C9 H9A 120.0 . .
C8 C9 H9A 120.0 . .
N2 C10 C9 123.0(3) . .
N2 C10 C13 115.7(3) . .
C9 C10 C13 121.3(3) . .
N3 C11 C12 122.2(4) . .
N3 C11 H11A 118.9 . .
C12 C11 H11A 118.9 . .
C13 C12 C11 120.1(4) . .
C13 C12 H12A 120.0 . .
C11 C12 H12A 120.0 . .
C12 C13 C14 117.3(4) . .
C12 C13 C10 121.3(3) . .
C14 C13 C10 121.4(4) . .
C15 C14 C13 119.4(4) . .
C15 C14 H14A 120.3 . .
C13 C14 H14A 120.3 . .
N3 C15 C14 123.6(4) . .
N3 C15 H15A 118.2 . .
C14 C15 H15A 118.2 . .
N4 C16 C17 123.7(4) . .
N4 C16 H16A 118.1 . .
C17 C16 H16A 118.1 . .
C16 C17 C18 120.8(4) . .
C16 C17 H17A 119.6 . .
C18 C17 H17A 119.6 . .
C17 C18 C19 115.0(4) . .
C17 C18 C8 119.4(4) . .
C19 C18 C8 125.6(4) . .
C18 C19 C20 119.8(4) . .
C18 C19 Cl1 122.9(3) . .
C20 C19 Cl1 117.3(3) . .
N4 C20 C19 124.3(4) . .
N4 C20 H20A 117.8 . .
C19 C20 H20A 117.8 . .

loop_
_geom_bond_atom_site_label_1
_geom_bond_atom_site_label_2
_geom_bond_distance
_geom_bond_site_symmetry_2
Zn1 N1 2.059(3) .
Zn1 N3 2.071(3) 4_575
Zn1 I2 2.5253(7) .
Zn1 I1 2.5449(6) .
N1 C1 1.336(5) .
N1 C5 1.347(6) .
N2 C6 1.342(5) .
N2 C10 1.345(5) .
N3 C15 1.337(6) .
N3 C11 1.341(5) .
N3 Zn1 2.071(3) 4_676
N4 C20 1.312(6) .
N4 C16 1.325(6) .
Cl1 C19 1.717(4) .
C1 C2 1.375(6) .
C1 H1A 0.9500 .
C2 C3 1.390(6) .
C2 H2A 0.9500 .
C3 C4 1.377(6) .
C3 C6 1.493(5) .
C4 C5 1.381(6) .
C4 H4A 0.9500 .
C5 H5A 0.9500 .
C6 C7 1.380(6) .
C7 C8 1.388(6) .
C7 H7A 0.9500 .
C8 C9 1.391(6) .
C8 C18 1.478(6) .
C9 C10 1.378(6) .
C9 H9A 0.9500 .
C10 C13 1.488(5) .
C11 C12 1.386(6) .
C11 H11A 0.9500 .
C12 C13 1.375(6) .
C12 H12A 0.9500 .
C13 C14 1.389(6) .
C14 C15 1.367(6) .
C14 H14A 0.9500 .
C15 H15A 0.9500 .
C16 C17 1.384(6) .
C16 H16A 0.9500 .
C17 C18 1.390(6) .
C17 H17A 0.9500 .
C18 C19 1.393(6) .
C19 C20 1.399(6) .
C20 H20A 0.9500 .
